data_4089398
loop_
_publ_author_name
'Sharma, Hemant K.'
'Metta-Maga\~na, Alejandro J.'
'Pannell, Keith H.'

_publ_section_title
;
 Reactions of an Iron Chlorodistannane with Hydroxide: Isolation and
 Structural Characterization of
 {(\h5-Me3SiC5H4)Fe(CO)[(SntBu2)2(\m-OH)]&#x00B7;&#x00B7;&#x00B7;DMAP},
 DMAP = 4-(N,N-Dimethylamino)pyridine, a \m-OH-Stannyl(stannylene)--Iron
 Complex
;
_journal_issue 21
_journal_name_full Organometallics
_journal_page_first 6218
_journal_paper_doi 10.1021/om3012129
_journal_volume 32
_journal_year 2013
_chemical_formula_sum 'C18 H32 Fe O3 Si Sn'
_chemical_formula_weight 499.07
_space_group_IT_number 14
_space_group_name_Hall '-P 2ybc'
_space_group_name_H-M_alt 'P 1 21/c 1'
_symmetry_cell_setting monoclinic
_symmetry_space_group_name_H-M 'P 1 21/c 1'
_atom_sites_solution_hydrogens geom
_atom_sites_solution_primary direct
_atom_sites_solution_secondary difmap
_audit_creation_method SHELXL-97
_cell_angle_alpha 90.00
_cell_angle_beta 102.133(3)
_cell_angle_gamma 90.00
_cell_formula_units_Z 4
_cell_length_a 12.330(2)
_cell_length_b 14.168(3)
_cell_length_c 13.012(3)
_cell_measurement_reflns_used 2841
_cell_measurement_temperature 100(2)
_cell_measurement_theta_max 30.18
_cell_measurement_theta_min 2.27
_cell_volume 2222.3(8)
_computing_cell_refinement 'Bruker SAINT'
_computing_data_collection 'Bruker APEX2'
_computing_data_reduction 'Bruker SAINT'
_computing_molecular_graphics 'Bruker SHELXTL'
_computing_publication_material 'Bruker SHELXTL'
_computing_structure_refinement 'SHELXL-97 (Sheldrick, 2008)'
_computing_structure_solution 'SHELXS-97 (Sheldrick, 2008)'
_diffrn_ambient_temperature 100(2)
_diffrn_measured_fraction_theta_full 0.920
_diffrn_measured_fraction_theta_max 0.920
_diffrn_measurement_device_type 'Bruker APEX CCD'
_diffrn_measurement_method '\f and \w scans'
_diffrn_radiation_monochromator graphite
_diffrn_radiation_source 'fine-focus sealed tube'
_diffrn_radiation_type MoK\a
_diffrn_radiation_wavelength 0.71073
_diffrn_reflns_av_R_equivalents 0.0640
_diffrn_reflns_av_sigmaI/netI 0.0695
_diffrn_reflns_limit_h_max 14
_diffrn_reflns_limit_h_min -14
_diffrn_reflns_limit_k_max 16
_diffrn_reflns_limit_k_min 0
_diffrn_reflns_limit_l_max 15
_diffrn_reflns_limit_l_min 0
_diffrn_reflns_number 3600
_diffrn_reflns_theta_full 25.00
_diffrn_reflns_theta_max 25.00
_diffrn_reflns_theta_min 1.69
_exptl_absorpt_coefficient_mu 1.842
_exptl_absorpt_correction_T_max 0.9434
_exptl_absorpt_correction_T_min 0.8092
_exptl_absorpt_correction_type multi-scan
_exptl_crystal_colour yellow
_exptl_crystal_density_diffrn 1.492
_exptl_crystal_density_method 'not measured'
_exptl_crystal_description slab
_exptl_crystal_F_000 1016
_exptl_crystal_size_max 0.12
_exptl_crystal_size_mid 0.06
_exptl_crystal_size_min 0.03
_refine_diff_density_max 0.922
_refine_diff_density_min -1.018
_refine_diff_density_rms 0.155
_refine_ls_extinction_method none
_refine_ls_goodness_of_fit_ref 1.134
_refine_ls_hydrogen_treatment mixed
_refine_ls_matrix_type full
_refine_ls_number_parameters 226
_refine_ls_number_reflns 3600
_refine_ls_number_restraints 0
_refine_ls_restrained_S_all 1.134
_refine_ls_R_factor_all 0.0799
_refine_ls_R_factor_gt 0.0478
_refine_ls_shift/su_max 0.000
_refine_ls_shift/su_mean 0.000
_refine_ls_structure_factor_coef Fsqd
_refine_ls_weighting_details 'calc w=1/[\s^2^(Fo^2^)+(0.0799P)^2^+0.0000P] where P=(Fo^2^+2Fc^2^)/3'
_refine_ls_weighting_scheme calc
_refine_ls_wR_factor_gt 0.1487
_refine_ls_wR_factor_ref 0.1579
_reflns_number_gt 2431
_reflns_number_total 3600
_reflns_threshold_expression >2sigma(I)
_cod_data_source_file 15.cif
_cod_data_source_block twin4s
_cod_depositor_comments
;
The following automatic conversions were performed:

data item '_symmetry_cell_setting' value 'Monoclinic' was changed to
'monoclinic' in accordance with the
/home/saulius/struct/COD-crude-data/automatic-downloads/DataCite-retrospective/ACS/depositions/lib/dictionaries/cif_core.dic
dictionary named 'cif_core.dic' version 2.4.2 last updated on
2011-04-26.

Automatic conversion script
Id: cif_fix_values 6909 2019-04-08 15:41:33Z antanas 
;
_cod_original_cell_volume 2222.1(7)
_cod_original_sg_symbol_H-M P2(1)/c
_cod_database_code 4089398

loop_
_symmetry_equiv_pos_as_xyz
'x, y, z'
'-x, y+1/2, -z+1/2'
'-x, -y, -z'
'x, -y-1/2, z-1/2'

loop_
_atom_site_label
_atom_site_type_symbol
_atom_site_fract_x
_atom_site_fract_y
_atom_site_fract_z
_atom_site_U_iso_or_equiv
_atom_site_adp_type
_atom_site_occupancy
_atom_site_symmetry_multiplicity
_atom_site_calc_flag
_atom_site_refinement_flags
Fe1 Fe 0.98371(9) 0.21660(8) 0.08374(9) 0.0215(3) Uani 1 1 d .
Sn1 Sn 0.77821(4) 0.24978(4) 0.02333(4) 0.0207(2) Uani 1 1 d .
Si1 Si 1.27229(18) 0.25487(16) 0.17655(19) 0.0291(6) Uani 1 1 d .
O1 O 1.0171(5) 0.3897(4) -0.0255(5) 0.0406(16) Uani 1 1 d .
O2 O 0.9708(5) 0.0941(4) -0.0963(5) 0.0388(16) Uani 1 1 d .
O3 O 0.7609(5) 0.2672(4) -0.1342(4) 0.0338(15) Uani 1 1 d .
H3A H 0.6968 0.2508 -0.1648 0.051 Uiso 1 1 calc R
C1 C 1.1351(6) 0.2125(6) 0.1975(6) 0.0253(18) Uani 1 1 d .
C2 C 1.0894(6) 0.1214(5) 0.1790(6) 0.0267(19) Uani 1 1 d .
H2 H 1.1247 0.0696 0.1533 0.032 Uiso 1 1 calc R
C3 C 0.9838(6) 0.1182(6) 0.2041(6) 0.029(2) Uani 1 1 d .
H3 H 0.9366 0.0646 0.1980 0.035 Uiso 1 1 calc R
C4 C 0.9603(6) 0.2081(7) 0.2398(6) 0.032(2) Uani 1 1 d .
H4 H 0.8952 0.2258 0.2632 0.038 Uiso 1 1 calc R
C5 C 1.0518(6) 0.2674(6) 0.2344(6) 0.027(2) Uani 1 1 d .
H5 H 1.0575 0.3326 0.2522 0.032 Uiso 1 1 calc R
C6 C 1.0024(6) 0.3201(7) 0.0185(7) 0.030(2) Uani 1 1 d .
C7 C 0.9719(6) 0.1437(6) -0.0262(7) 0.0254(19) Uani 1 1 d .
C8 C 1.2906(8) 0.3766(6) 0.2281(8) 0.050(3) Uani 1 1 d .
H8A H 1.2306 0.4166 0.1899 0.074 Uiso 1 1 calc R
H8B H 1.3621 0.4014 0.2188 0.074 Uiso 1 1 calc R
H8C H 1.2887 0.3765 0.3030 0.074 Uiso 1 1 calc R
C9 C 1.3805(7) 0.1736(7) 0.2538(7) 0.045(3) Uani 1 1 d .
H9A H 1.3740 0.1729 0.3276 0.068 Uiso 1 1 calc R
H9B H 1.4545 0.1960 0.2492 0.068 Uiso 1 1 calc R
H9C H 1.3693 0.1096 0.2249 0.068 Uiso 1 1 calc R
C10 C 1.2795(7) 0.2518(7) 0.0356(7) 0.050(3) Uani 1 1 d .
H10A H 1.2609 0.1882 0.0076 0.075 Uiso 1 1 calc R
H10B H 1.3547 0.2681 0.0283 0.075 Uiso 1 1 calc R
H10C H 1.2266 0.2973 -0.0036 0.075 Uiso 1 1 calc R
C11 C 0.7119(6) 0.3855(6) 0.0713(6) 0.0258(19) Uani 1 1 d .
C12 C 0.8031(8) 0.4428(8) 0.1327(11) 0.092(5) Uani 1 1 d .
H12A H 0.7737 0.5033 0.1510 0.138 Uiso 1 1 calc R
H12B H 0.8591 0.4541 0.0906 0.138 Uiso 1 1 calc R
H12C H 0.8371 0.4089 0.1971 0.138 Uiso 1 1 calc R
C13 C 0.6285(9) 0.3673(7) 0.1380(9) 0.064(3) Uani 1 1 d .
H13A H 0.6658 0.3391 0.2049 0.097 Uiso 1 1 calc R
H13B H 0.5715 0.3239 0.1012 0.097 Uiso 1 1 calc R
H13C H 0.5938 0.4270 0.1515 0.097 Uiso 1 1 calc R
C14 C 0.6546(11) 0.4364(8) -0.0265(8) 0.086(5) Uani 1 1 d .
H14A H 0.6177 0.4929 -0.0070 0.129 Uiso 1 1 calc R
H14B H 0.5993 0.3946 -0.0688 0.129 Uiso 1 1 calc R
H14C H 0.7093 0.4549 -0.0675 0.129 Uiso 1 1 calc R
C15 C 0.6664(6) 0.1287(6) 0.0229(7) 0.030(2) Uani 1 1 d .
C16 C 0.6507(7) 0.1082(6) 0.1342(7) 0.034(2) Uani 1 1 d .
H16A H 0.6173 0.1632 0.1612 0.050 Uiso 1 1 calc R
H16B H 0.7228 0.0946 0.1800 0.050 Uiso 1 1 calc R
H16C H 0.6017 0.0535 0.1328 0.050 Uiso 1 1 calc R
C17 C 0.5566(6) 0.1503(6) -0.0497(7) 0.038(2) Uani 1 1 d .
H17A H 0.5053 0.0976 -0.0487 0.057 Uiso 1 1 calc R
H17B H 0.5679 0.1593 -0.1214 0.057 Uiso 1 1 calc R
H17C H 0.5252 0.2079 -0.0262 0.057 Uiso 1 1 calc R
C18 C 0.7179(7) 0.0433(7) -0.0202(7) 0.041(2) Uani 1 1 d .
H18A H 0.7890 0.0281 0.0265 0.062 Uiso 1 1 calc R
H18B H 0.7300 0.0578 -0.0906 0.062 Uiso 1 1 calc R
H18C H 0.6677 -0.0108 -0.0242 0.062 Uiso 1 1 calc R

loop_
_atom_site_aniso_label
_atom_site_aniso_U_11
_atom_site_aniso_U_22
_atom_site_aniso_U_33
_atom_site_aniso_U_23
_atom_site_aniso_U_13
_atom_site_aniso_U_12
Fe1 0.0184(5) 0.0275(7) 0.0186(6) -0.0010(5) 0.0038(4) -0.0008(5)
Sn1 0.0173(3) 0.0248(3) 0.0197(3) 0.0008(2) 0.0030(2) -0.0012(2)
Si1 0.0197(11) 0.0392(15) 0.0286(13) -0.0036(11) 0.0055(9) -0.0026(10)
O1 0.054(4) 0.032(4) 0.036(4) 0.004(3) 0.011(3) -0.005(3)
O2 0.050(4) 0.035(4) 0.033(4) -0.007(3) 0.015(3) -0.004(3)
O3 0.030(3) 0.051(4) 0.021(3) 0.005(3) 0.008(2) -0.006(3)
C1 0.021(4) 0.040(5) 0.015(4) -0.001(4) 0.004(3) -0.006(4)
C2 0.032(4) 0.020(5) 0.025(5) 0.002(3) 0.000(4) 0.001(3)
C3 0.022(4) 0.044(6) 0.021(5) 0.007(4) 0.003(3) 0.003(4)
C4 0.021(4) 0.060(6) 0.016(4) 0.005(4) 0.008(3) 0.006(4)
C5 0.026(4) 0.036(6) 0.018(4) -0.003(3) 0.004(3) -0.001(3)
C6 0.023(4) 0.036(6) 0.032(5) -0.004(4) 0.006(4) 0.002(4)
C7 0.022(4) 0.020(5) 0.034(5) 0.007(4) 0.007(4) -0.003(3)
C8 0.044(6) 0.044(6) 0.061(7) -0.004(5) 0.010(5) -0.014(5)
C9 0.027(5) 0.055(7) 0.050(7) -0.002(5) -0.002(4) -0.002(4)
C10 0.029(5) 0.097(10) 0.031(6) 0.004(5) 0.022(4) -0.001(5)
C11 0.027(4) 0.028(5) 0.024(5) 0.001(4) 0.011(4) 0.010(3)
C12 0.042(6) 0.065(9) 0.156(13) -0.086(8) -0.007(7) 0.012(6)
C13 0.085(9) 0.040(7) 0.083(9) -0.011(6) 0.049(7) 0.014(6)
C14 0.139(12) 0.063(8) 0.052(8) 0.016(6) 0.010(7) 0.061(8)
C15 0.022(4) 0.038(6) 0.028(5) -0.006(4) 0.002(4) -0.002(4)
C16 0.032(5) 0.030(5) 0.040(6) 0.007(4) 0.010(4) -0.006(4)
C17 0.023(4) 0.042(6) 0.043(6) 0.000(4) -0.004(4) -0.008(4)
C18 0.029(5) 0.035(6) 0.058(7) -0.003(5) 0.003(4) -0.007(4)

loop_
_atom_type_symbol
_atom_type_description
_atom_type_scat_dispersion_real
_atom_type_scat_dispersion_imag
_atom_type_scat_source
C C 0.0033 0.0016 'International Tables Vol C Tables 4.2.6.8 and 6.1.1.4'
H H 0.0000 0.0000 'International Tables Vol C Tables 4.2.6.8 and 6.1.1.4'
O O 0.0106 0.0060 'International Tables Vol C Tables 4.2.6.8 and 6.1.1.4'
Si Si 0.0817 0.0704 'International Tables Vol C Tables 4.2.6.8 and 6.1.1.4'
Fe Fe 0.3463 0.8444 'International Tables Vol C Tables 4.2.6.8 and 6.1.1.4'
Sn Sn -0.6537 1.4246 'International Tables Vol C Tables 4.2.6.8 and 6.1.1.4'

loop_
_geom_angle_atom_site_label_1
_geom_angle_atom_site_label_2
_geom_angle_atom_site_label_3
_geom_angle
C6 Fe1 C7 95.5(4)
C6 Fe1 C2 134.8(3)
C7 Fe1 C2 92.2(3)
C6 Fe1 C5 95.7(4)
C7 Fe1 C5 156.9(3)
C2 Fe1 C5 65.7(3)
C6 Fe1 C3 161.6(4)
C7 Fe1 C3 101.9(3)
C2 Fe1 C3 39.3(3)
C5 Fe1 C3 65.9(3)
C6 Fe1 C4 125.3(4)
C7 Fe1 C4 138.5(4)
C2 Fe1 C4 65.6(3)
C5 Fe1 C4 39.5(3)
C3 Fe1 C4 39.0(3)
C6 Fe1 C1 100.1(3)
C7 Fe1 C1 117.7(3)
C2 Fe1 C1 39.0(3)
C5 Fe1 C1 40.1(3)
C3 Fe1 C1 66.4(3)
C4 Fe1 C1 66.8(3)
C6 Fe1 Sn1 85.3(2)
C7 Fe1 Sn1 87.1(2)
C2 Fe1 Sn1 139.6(2)
C5 Fe1 Sn1 113.9(2)
C3 Fe1 Sn1 101.5(2)
C4 Fe1 Sn1 88.8(2)
C1 Fe1 Sn1 153.6(2)
O3 Sn1 C15 99.2(3)
O3 Sn1 C11 102.2(3)
C15 Sn1 C11 114.0(3)
O3 Sn1 Fe1 102.80(16)
C15 Sn1 Fe1 116.2(2)
C11 Sn1 Fe1 118.3(2)
C8 Si1 C10 110.7(5)
C8 Si1 C1 107.0(4)
C10 Si1 C1 111.7(4)
C8 Si1 C9 111.0(4)
C10 Si1 C9 109.7(4)
C1 Si1 C9 106.7(4)
Sn1 O3 H3A 109.5
C2 C1 C5 105.3(7)
C2 C1 Si1 127.7(7)
C5 C1 Si1 127.1(6)
C2 C1 Fe1 69.2(4)
C5 C1 Fe1 68.7(4)
Si1 C1 Fe1 125.4(4)
C3 C2 C1 110.3(7)
C3 C2 Fe1 70.6(4)
C1 C2 Fe1 71.8(4)
C3 C2 H2 124.9
C1 C2 H2 124.9
Fe1 C2 H2 124.4
C4 C3 C2 108.2(7)
C4 C3 Fe1 71.1(5)
C2 C3 Fe1 70.2(5)
C4 C3 H3 125.9
C2 C3 H3 125.9
Fe1 C3 H3 124.4
C3 C4 C5 107.4(7)
C3 C4 Fe1 69.8(5)
C5 C4 Fe1 69.4(5)
C3 C4 H4 126.3
C5 C4 H4 126.3
Fe1 C4 H4 126.0
C4 C5 C1 108.9(8)
C4 C5 Fe1 71.1(4)
C1 C5 Fe1 71.2(4)
C4 C5 H5 125.5
C1 C5 H5 125.5
Fe1 C5 H5 123.8
O1 C6 Fe1 178.8(7)
O2 C7 Fe1 175.8(7)
Si1 C8 H8A 109.5
Si1 C8 H8B 109.5
H8A C8 H8B 109.5
Si1 C8 H8C 109.5
H8A C8 H8C 109.5
H8B C8 H8C 109.5
Si1 C9 H9A 109.5
Si1 C9 H9B 109.5
H9A C9 H9B 109.5
Si1 C9 H9C 109.5
H9A C9 H9C 109.5
H9B C9 H9C 109.5
Si1 C10 H10A 109.5
Si1 C10 H10B 109.5
H10A C10 H10B 109.5
Si1 C10 H10C 109.5
H10A C10 H10C 109.5
H10B C10 H10C 109.5
C12 C11 C13 108.5(9)
C12 C11 C14 111.3(10)
C13 C11 C14 108.3(9)
C12 C11 Sn1 110.0(5)
C13 C11 Sn1 110.5(6)
C14 C11 Sn1 108.1(6)
C11 C12 H12A 109.5
C11 C12 H12B 109.5
H12A C12 H12B 109.5
C11 C12 H12C 109.5
H12A C12 H12C 109.5
H12B C12 H12C 109.5
C11 C13 H13A 109.5
C11 C13 H13B 109.5
H13A C13 H13B 109.5
C11 C13 H13C 109.5
H13A C13 H13C 109.5
H13B C13 H13C 109.5
C11 C14 H14A 109.5
C11 C14 H14B 109.5
H14A C14 H14B 109.5
C11 C14 H14C 109.5
H14A C14 H14C 109.5
H14B C14 H14C 109.5
C17 C15 C18 108.5(7)
C17 C15 C16 110.8(7)
C18 C15 C16 110.0(7)
C17 C15 Sn1 108.8(6)
C18 C15 Sn1 108.1(5)
C16 C15 Sn1 110.5(5)
C15 C16 H16A 109.5
C15 C16 H16B 109.5
H16A C16 H16B 109.5
C15 C16 H16C 109.5
H16A C16 H16C 109.5
H16B C16 H16C 109.5
C15 C17 H17A 109.5
C15 C17 H17B 109.5
H17A C17 H17B 109.5
C15 C17 H17C 109.5
H17A C17 H17C 109.5
H17B C17 H17C 109.5
C15 C18 H18A 109.5
C15 C18 H18B 109.5
H18A C18 H18B 109.5
C15 C18 H18C 109.5
H18A C18 H18C 109.5
H18B C18 H18C 109.5

loop_
_geom_bond_atom_site_label_1
_geom_bond_atom_site_label_2
_geom_bond_distance
Fe1 C6 1.734(9)
Fe1 C7 1.745(9)
Fe1 C2 2.091(8)
Fe1 C5 2.092(8)
Fe1 C3 2.097(8)
Fe1 C4 2.114(8)
Fe1 C1 2.125(7)
Fe1 Sn1 2.5340(12)
Sn1 O3 2.031(6)
Sn1 C15 2.200(8)
Sn1 C11 2.229(8)
Si1 C8 1.847(9)
Si1 C10 1.855(9)
Si1 C1 1.868(8)
Si1 C9 1.885(9)
O1 C6 1.173(10)
O2 C7 1.150(9)
O3 H3A 0.8400
C1 C2 1.409(11)
C1 C5 1.448(11)
C2 C3 1.408(10)
C2 H2 0.9500
C3 C4 1.406(12)
C3 H3 0.9500
C4 C5 1.421(11)
C4 H4 0.9500
C5 H5 0.9500
C8 H8A 0.9800
C8 H8B 0.9800
C8 H8C 0.9800
C9 H9A 0.9800
C9 H9B 0.9800
C9 H9C 0.9800
C10 H10A 0.9800
C10 H10B 0.9800
C10 H10C 0.9800
C11 C12 1.477(11)
C11 C13 1.501(12)
C11 C14 1.504(11)
C12 H12A 0.9800
C12 H12B 0.9800
C12 H12C 0.9800
C13 H13A 0.9800
C13 H13B 0.9800
C13 H13C 0.9800
C14 H14A 0.9800
C14 H14B 0.9800
C14 H14C 0.9800
C15 C17 1.511(10)
C15 C18 1.527(12)
C15 C16 1.530(11)
C16 H16A 0.9800
C16 H16B 0.9800
C16 H16C 0.9800
C17 H17A 0.9800
C17 H17B 0.9800
C17 H17C 0.9800
C18 H18A 0.9800
C18 H18B 0.9800
C18 H18C 0.9800

loop_
_geom_torsion_atom_site_label_1
_geom_torsion_atom_site_label_2
_geom_torsion_atom_site_label_3
_geom_torsion_atom_site_label_4
_geom_torsion
C6 Fe1 Sn1 O3 53.2(3)
C7 Fe1 Sn1 O3 -42.6(3)
C2 Fe1 Sn1 O3 -132.6(4)
C5 Fe1 Sn1 O3 147.3(3)
C3 Fe1 Sn1 O3 -144.1(3)
C4 Fe1 Sn1 O3 178.8(3)
C1 Fe1 Sn1 O3 156.6(6)
C6 Fe1 Sn1 C15 160.3(4)
C7 Fe1 Sn1 C15 64.5(4)
C2 Fe1 Sn1 C15 -25.5(4)
C5 Fe1 Sn1 C15 -105.6(4)
C3 Fe1 Sn1 C15 -37.0(3)
C4 Fe1 Sn1 C15 -74.2(4)
C1 Fe1 Sn1 C15 -96.3(6)
C6 Fe1 Sn1 C11 -58.4(4)
C7 Fe1 Sn1 C11 -154.2(4)
C2 Fe1 Sn1 C11 115.8(4)
C5 Fe1 Sn1 C11 35.7(3)
C3 Fe1 Sn1 C11 104.3(3)
C4 Fe1 Sn1 C11 67.1(4)
C1 Fe1 Sn1 C11 45.0(6)
C8 Si1 C1 C2 -174.2(7)
C10 Si1 C1 C2 64.6(8)
C9 Si1 C1 C2 -55.3(8)
C8 Si1 C1 C5 7.2(8)
C10 Si1 C1 C5 -114.1(7)
C9 Si1 C1 C5 126.1(7)
C8 Si1 C1 Fe1 96.0(6)
C10 Si1 C1 Fe1 -25.3(7)
C9 Si1 C1 Fe1 -145.2(5)
C6 Fe1 C1 C2 -156.5(5)
C7 Fe1 C1 C2 -54.7(6)
C5 Fe1 C1 C2 116.8(7)
C3 Fe1 C1 C2 36.7(5)
C4 Fe1 C1 C2 79.4(6)
Sn1 Fe1 C1 C2 103.5(6)
C6 Fe1 C1 C5 86.8(5)
C7 Fe1 C1 C5 -171.5(5)
C2 Fe1 C1 C5 -116.8(7)
C3 Fe1 C1 C5 -80.1(5)
C4 Fe1 C1 C5 -37.4(5)
Sn1 Fe1 C1 C5 -13.2(8)
C6 Fe1 C1 Si1 -34.3(6)
C7 Fe1 C1 Si1 67.4(6)
C2 Fe1 C1 Si1 122.1(8)
C5 Fe1 C1 Si1 -121.1(8)
C3 Fe1 C1 Si1 158.8(6)
C4 Fe1 C1 Si1 -158.5(7)
Sn1 Fe1 C1 Si1 -134.3(4)
C5 C1 C2 C3 -0.8(9)
Si1 C1 C2 C3 -179.6(6)
Fe1 C1 C2 C3 -60.3(5)
C5 C1 C2 Fe1 59.6(5)
Si1 C1 C2 Fe1 -119.3(6)
C6 Fe1 C2 C3 153.8(6)
C7 Fe1 C2 C3 -106.1(5)
C5 Fe1 C2 C3 81.0(5)
C4 Fe1 C2 C3 37.5(5)
C1 Fe1 C2 C3 120.2(7)
Sn1 Fe1 C2 C3 -18.0(6)
C6 Fe1 C2 C1 33.7(7)
C7 Fe1 C2 C1 133.7(5)
C5 Fe1 C2 C1 -39.2(5)
C3 Fe1 C2 C1 -120.2(7)
C4 Fe1 C2 C1 -82.7(5)
Sn1 Fe1 C2 C1 -138.1(4)
C1 C2 C3 C4 -0.2(9)
Fe1 C2 C3 C4 -61.3(5)
C1 C2 C3 Fe1 61.1(6)
C6 Fe1 C3 C4 36.8(12)
C7 Fe1 C3 C4 -162.9(5)
C2 Fe1 C3 C4 118.3(7)
C5 Fe1 C3 C4 37.8(5)
C1 Fe1 C3 C4 81.8(5)
Sn1 Fe1 C3 C4 -73.5(4)
C6 Fe1 C3 C2 -81.5(12)
C7 Fe1 C3 C2 78.8(5)
C5 Fe1 C3 C2 -80.5(5)
C4 Fe1 C3 C2 -118.3(7)
C1 Fe1 C3 C2 -36.5(5)
Sn1 Fe1 C3 C2 168.2(4)
C2 C3 C4 C5 1.1(9)
Fe1 C3 C4 C5 -59.5(5)
C2 C3 C4 Fe1 60.7(5)
C6 Fe1 C4 C3 -166.6(5)
C7 Fe1 C4 C3 25.7(7)
C2 Fe1 C4 C3 -37.7(4)
C5 Fe1 C4 C3 -118.5(7)
C1 Fe1 C4 C3 -80.5(5)
Sn1 Fe1 C4 C3 110.0(4)
C6 Fe1 C4 C5 -48.1(6)
C7 Fe1 C4 C5 144.2(5)
C2 Fe1 C4 C5 80.8(5)
C3 Fe1 C4 C5 118.5(7)
C1 Fe1 C4 C5 38.0(5)
Sn1 Fe1 C4 C5 -131.5(5)
C3 C4 C5 C1 -1.6(9)
Fe1 C4 C5 C1 -61.4(5)
C3 C4 C5 Fe1 59.8(5)
C2 C1 C5 C4 1.5(9)
Si1 C1 C5 C4 -179.7(5)
Fe1 C1 C5 C4 61.4(5)
C2 C1 C5 Fe1 -59.9(5)
Si1 C1 C5 Fe1 119.0(6)
C6 Fe1 C5 C4 142.4(5)
C7 Fe1 C5 C4 -99.0(10)
C2 Fe1 C5 C4 -80.5(5)
C3 Fe1 C5 C4 -37.3(5)
C1 Fe1 C5 C4 -118.6(7)
Sn1 Fe1 C5 C4 55.0(5)
C6 Fe1 C5 C1 -99.0(5)
C7 Fe1 C5 C1 19.6(11)
C2 Fe1 C5 C1 38.1(5)
C3 Fe1 C5 C1 81.3(5)
C4 Fe1 C5 C1 118.6(7)
Sn1 Fe1 C5 C1 173.6(4)
C7 Fe1 C6 O1 -78(38)
C2 Fe1 C6 O1 21(38)
C5 Fe1 C6 O1 82(38)
C3 Fe1 C6 O1 83(38)
C4 Fe1 C6 O1 110(38)
C1 Fe1 C6 O1 41(38)
Sn1 Fe1 C6 O1 -165(38)
C6 Fe1 C7 O2 101(10)
C2 Fe1 C7 O2 -34(10)
C5 Fe1 C7 O2 -17(11)
C3 Fe1 C7 O2 -72(10)
C4 Fe1 C7 O2 -89(10)
C1 Fe1 C7 O2 -3(11)
Sn1 Fe1 C7 O2 -174(10)
O3 Sn1 C11 C12 -109.9(8)
C15 Sn1 C11 C12 144.1(8)
Fe1 Sn1 C11 C12 2.0(8)
O3 Sn1 C11 C13 130.2(7)
C15 Sn1 C11 C13 24.3(7)
Fe1 Sn1 C11 C13 -117.8(6)
O3 Sn1 C11 C14 11.8(8)
C15 Sn1 C11 C14 -94.1(8)
Fe1 Sn1 C11 C14 123.8(7)
O3 Sn1 C15 C17 -50.3(6)
C11 Sn1 C15 C17 57.5(7)
Fe1 Sn1 C15 C17 -159.5(5)
O3 Sn1 C15 C18 67.4(6)
C11 Sn1 C15 C18 175.2(5)
Fe1 Sn1 C15 C18 -41.8(6)
O3 Sn1 C15 C16 -172.1(5)
C11 Sn1 C15 C16 -64.3(6)
Fe1 Sn1 C15 C16 78.6(6)
